data_4109944
loop_
_publ_author_name
'Nicolas Delsuc'
'Fr\'ed\'eric Godde'
'Brice Kauffmann'
'Jean-Michel L\'eger'
'Ivan Huc'

_publ_section_title
;
 The Herringbone Helix: A Noncanonical Folding in Aromatic-Aliphatic
 Peptides
;
_journal_name_full 'Journal of the American Chemical Society'
_journal_page_first 11348
_journal_page_last 11349
_journal_paper_doi 10.1021/ja074285s
_journal_volume 129
_journal_year 2007
_chemical_formula_moiety 'C106 H124 N16 O19'
_chemical_formula_sum 'C113.5 H121 N16 O34'
_chemical_formula_weight 2253.26
_chemical_name_common ND05
_chemical_name_systematic
;
 ?
;
_space_group_IT_number 2
_symmetry_cell_setting triclinic
_symmetry_space_group_name_Hall '-P 1'
_symmetry_space_group_name_H-M 'P -1'
_atom_sites_solution_hydrogens geom
_atom_sites_solution_primary direct
_atom_sites_solution_secondary difmap
_audit_creation_method SHELXL-97
_cell_angle_alpha 116.022(4)
_cell_angle_beta 99.677(4)
_cell_angle_gamma 99.965(4)
_cell_formula_units_Z 2
_cell_length_a 16.1046(10)
_cell_length_b 20.9270(13)
_cell_length_c 22.4266(12)
_cell_measurement_temperature 293(2)
_cell_volume 6430.3(7)
_computing_cell_refinement CrystalClear
_computing_data_collection CrystalClear
_computing_data_reduction CrystalClear
_computing_structure_refinement 'SHELXL-97 (Sheldrick, 1997)'
_computing_structure_solution 'SHELXS-97 (Sheldrick, 1990)'
_diffrn_ambient_temperature 183(2)
_diffrn_measured_fraction_theta_full 0.874
_diffrn_measured_fraction_theta_max 0.874
_diffrn_measurement_device_type 'Rigaku RAXIS Rapid'
_diffrn_measurement_method \w-scans
_diffrn_radiation_monochromator Confocal
_diffrn_radiation_source 'micro-focus rotating anode'
_diffrn_radiation_type CuK\a
_diffrn_radiation_wavelength 1.54180
_diffrn_reflns_av_R_equivalents 0.0358
_diffrn_reflns_av_sigmaI/netI 0.0399
_diffrn_reflns_limit_h_max 19
_diffrn_reflns_limit_h_min -17
_diffrn_reflns_limit_k_max 22
_diffrn_reflns_limit_k_min -25
_diffrn_reflns_limit_l_max 27
_diffrn_reflns_limit_l_min -27
_diffrn_reflns_number 89008
_diffrn_reflns_theta_full 71.95
_diffrn_reflns_theta_max 71.95
_diffrn_reflns_theta_min 6.52
_exptl_absorpt_coefficient_mu 0.727
_exptl_absorpt_correction_type none
_exptl_crystal_density_diffrn 1.164
_exptl_crystal_F_000 2372
_refine_diff_density_max 0.567
_refine_diff_density_min -0.435
_refine_diff_density_rms 0.069
_refine_ls_extinction_coef 0.00049(15)
_refine_ls_extinction_expression Fc^*^=kFc[1+0.001xFc^2^\l^3^/sin(2\q)]^-1/4^
_refine_ls_extinction_method SHELXL
_refine_ls_goodness_of_fit_ref 1.091
_refine_ls_hydrogen_treatment mixed
_refine_ls_matrix_type full
_refine_ls_number_parameters 1473
_refine_ls_number_reflns 22080
_refine_ls_number_restraints 0
_refine_ls_restrained_S_all 1.091
_refine_ls_R_factor_all 0.1211
_refine_ls_R_factor_gt 0.0946
_refine_ls_shift/su_max 3.350
_refine_ls_shift/su_mean 0.276
_refine_ls_structure_factor_coef Fsqd
_refine_ls_weighting_details 'calc w=1/[\s^2^(Fo^2^)+(0.2000P)^2^+0.0000P] where P=(Fo^2^+2Fc^2^)/3'
_refine_ls_weighting_scheme calc
_refine_ls_wR_factor_gt 0.3067
_refine_ls_wR_factor_ref 0.3243
_reflns_number_gt 11978
_reflns_number_total 22080
_reflns_threshold_expression >2sigma(I)
_cod_data_source_file ja074285ssi20070613_081914.cif
_cod_data_source_block nd05
_cod_original_formula_sum 'C113.50 H121 N16 O34'
_cod_database_code 4109944

loop_
_symmetry_equiv_pos_as_xyz
'x, y, z'
'-x, -y, -z'

loop_
_atom_site_label
_atom_site_type_symbol
_atom_site_fract_x
_atom_site_fract_y
_atom_site_fract_z
_atom_site_U_iso_or_equiv
_atom_site_adp_type
_atom_site_occupancy
_atom_site_symmetry_multiplicity
_atom_site_calc_flag
_atom_site_refinement_flags
N11 N 0.48454(18) 0.63941(15) 0.01602(14) 0.0675(7) Uani 1 1 d .
H11 H 0.4835 0.6590 0.0585 0.081 Uiso 1 1 calc R
N12 N 0.57766(17) 0.62693(15) 0.11795(14) 0.0676(7) Uani 1 1 d .
N3 N 0.50053(19) 0.82551(16) -0.06495(15) 0.0733(8) Uani 1 1 d .
H3 H 0.4921 0.8412 -0.0247 0.088 Uiso 1 1 calc R
N4 N 0.58617(18) 0.81727(15) 0.04093(14) 0.0693(7) Uani 1 1 d .
N10 N 0.38410(18) 0.72426(15) 0.07805(14) 0.0681(7) Uani 1 1 d .
O12 O 0.42499(16) 0.63490(14) -0.08603(12) 0.0826(7) Uani 1 1 d .
O3 O 0.26905(18) 0.99973(16) -0.11174(13) 0.0908(8) Uani 1 1 d .
O17 O 0.43883(18) 1.22400(13) 0.53255(12) 0.0826(7) Uani 1 1 d .
N15 N 0.3411(2) 0.89409(15) 0.39898(13) 0.0716(8) Uani 1 1 d .
H15 H 0.3914 0.8963 0.3907 0.086 Uiso 1 1 calc R
N2 N 0.42374(18) 0.92791(17) -0.00069(14) 0.0709(8) Uani 1 1 d .
C011 C 0.3795(2) 0.70736(18) 0.01171(17) 0.0665(9) Uani 1 1 d .
C012 C 0.5403(2) 0.59447(19) -0.00078(18) 0.0678(9) Uani 1 1 d .
O8 O 0.42374(19) 1.21075(15) 0.36537(14) 0.0930(8) Uani 1 1 d .
C014 C 0.5896(2) 0.58757(18) 0.05438(17) 0.0660(9) Uani 1 1 d .
N8 N 0.24267(19) 0.95954(16) 0.28259(14) 0.0722(8) Uani 1 1 d .
C016 C 0.6043(2) 0.77822(19) -0.02046(18) 0.0658(9) Uani 1 1 d .
O11 O 0.22541(17) 0.79487(15) -0.03218(13) 0.0840(7) Uani 1 1 d .
C018 C 0.5578(3) 0.7810(2) -0.07823(19) 0.0738(10) Uani 1 1 d .
C019 C 0.4105(2) 0.9024(2) -0.06907(19) 0.0752(10) Uani 1 1 d .
N13 N 0.56728(19) 0.71531(16) 0.24496(14) 0.0704(7) Uani 1 1 d .
H13 H 0.5553 0.7232 0.2104 0.084 Uiso 1 1 calc R
C021 C 0.4317(2) 0.65680(19) -0.02463(18) 0.0690(9) Uani 1 1 d .
C022 C 0.4569(2) 0.8475(2) -0.10536(19) 0.0718(9) Uani 1 1 d .
C023 C 0.6256(2) 0.81066(19) 0.09416(18) 0.0715(9) Uani 1 1 d .
C024 C 0.3293(2) 0.73196(19) -0.02385(18) 0.0721(10) Uani 1 1 d .
H024 H 0.3300 0.7200 -0.0689 0.087 Uiso 1 1 calc R
C025 C 0.6641(3) 0.7372(2) -0.02744(19) 0.0773(10) Uani 1 1 d .
O5 O 0.77245(19) 0.70043(15) 0.02519(15) 0.0922(8) Uani 1 1 d .
C027 C 0.6910(2) 0.5352(2) 0.0982(2) 0.0766(10) Uani 1 1 d .
O2 O 0.28620(16) 1.13373(15) 0.19395(13) 0.0842(7) Uani 1 1 d .
C029 C 0.6204(2) 0.61899(19) 0.16840(19) 0.0698(9) Uani 1 1 d .
C030 C 0.2770(2) 0.7749(2) 0.00720(18) 0.0694(9) Uani 1 1 d .
O13 O 0.74485(17) 0.49214(15) 0.08486(15) 0.0914(8) Uani 1 1 d .
N14 N 0.4144(2) 0.78691(16) 0.33744(14) 0.0688(7) Uani 1 1 d .
C033 C 0.3922(2) 1.02465(19) 0.45060(16) 0.0682(9) Uani 1 1 d .
C034 C 0.3192(2) 0.9796(2) -0.07157(19) 0.0761(10) Uani 1 1 d .
C035 C 0.2803(2) 0.79336(19) 0.07498(18) 0.0730(9) Uani 1 1 d .
H035 H 0.2472 0.8232 0.0980 0.088 Uiso 1 1 calc R
C036 C 0.6456(2) 0.54188(19) 0.04126(19) 0.0710(9) Uani 1 1 d .
O18 O 0.61117(19) 0.99011(16) 0.38540(13) 0.0862(7) Uani 1 1 d .
O6 O 0.61037(19) 0.82855(16) 0.20389(14) 0.0948(8) Uani 1 1 d .
O4 O 0.45491(18) 0.82647(15) -0.16613(13) 0.0892(8) Uani 1 1 d .
C040 C 0.5289(3) 1.0703(2) 0.44443(16) 0.0723(9) Uani 1 1 d .
N9 N 0.3011(2) 0.84075(16) 0.21930(14) 0.0730(8) Uani 1 1 d .
H9 H 0.3325 0.8861 0.2403 0.088 Uiso 1 1 calc R
N16 N 0.4656(2) 1.01192(15) 0.42942(13) 0.0708(8) Uani 1 1 d .
N6 N 0.4771(2) 1.04324(17) 0.27702(14) 0.0725(8) Uani 1 1 d .
C044 C 0.3340(2) 0.76645(18) 0.10828(17) 0.0661(9) Uani 1 1 d .
C045 C 0.2133(2) 1.0202(2) 0.31707(17) 0.0711(9) Uani 1 1 d .
C046 C 0.4517(2) 0.7343(2) 0.30517(17) 0.0695(9) Uani 1 1 d .
C047 C 0.3592(2) 0.9263(2) -0.1061(2) 0.0765(10) Uani 1 1 d .
H047 H 0.3516 0.9070 -0.1533 0.092 Uiso 1 1 calc R
C048 C 0.5254(3) 1.1437(2) 0.47932(17) 0.0773(10) Uani 1 1 d .
H048 H 0.5722 1.1828 0.4886 0.093 Uiso 1 1 calc R
N5 N 0.5605(2) 0.89968(18) 0.16377(14) 0.0779(8) Uani 1 1 d .
H5 H 0.5606 0.9144 0.1335 0.093 Uiso 1 1 calc R
N1 N 0.3764(2) 1.07134(18) 0.14753(14) 0.0763(8) Uani 1 1 d .
H1 H 0.4147 1.1139 0.1689 0.092 Uiso 1 1 calc R
O16 O 0.21679(19) 0.81074(15) 0.38149(15) 0.0995(9) Uani 1 1 d .
C052 C 0.2892(3) 0.8247(2) 0.37521(18) 0.0774(10) Uani 1 1 d .
C053 C 0.5519(2) 0.5565(2) -0.06601(18) 0.0751(10) Uani 1 1 d .
H053 H 0.5212 0.5607 -0.1025 0.090 Uiso 1 1 calc R
C054 C 0.6046(2) 0.6614(2) 0.23861(19) 0.0744(10) Uani 1 1 d .
C055 C 0.4201(3) 1.1446(2) 0.33586(17) 0.0766(10) Uani 1 1 d .
C056 C 0.6774(2) 0.5748(2) 0.1622(2) 0.0789(10) Uani 1 1 d .
H056 H 0.7058 0.5719 0.2003 0.095 Uiso 1 1 calc R
O19 O 0.6730(2) 1.11253(16) 0.44204(14) 0.0975(8) Uani 1 1 d .
C058 C 0.1871(2) 0.8937(2) 0.26207(17) 0.0745(10) Uani 1 1 d .
C059 C 0.6087(3) 0.5123(2) -0.0772(2) 0.0815(11) Uani 1 1 d .
H059 H 0.6162 0.4881 -0.1212 0.098 Uiso 1 1 calc R
N7 N 0.3511(2) 1.08968(16) 0.32469(14) 0.0765(8) Uani 1 1 d .
H7 H 0.3576 1.0460 0.3041 0.092 Uiso 1 1 calc R
C061 C 0.6542(3) 0.5032(2) -0.0256(2) 0.0822(11) Uani 1 1 d .
H061 H 0.6904 0.4719 -0.0346 0.099 Uiso 1 1 calc R
C062 C 0.5990(2) 0.8479(2) 0.15899(18) 0.0698(9) Uani 1 1 d .
C063 C 0.3843(2) 0.9798(2) 0.03178(18) 0.0704(9) Uani 1 1 d .
O14 O 0.6231(2) 0.64481(16) 0.28383(14) 0.1014(9) Uani 1 1 d .
C065 C 0.7103(3) 0.7364(2) 0.0328(2) 0.0785(10) Uani 1 1 d .
C066 C 0.4925(3) 1.1176(2) 0.30910(17) 0.0730(9) Uani 1 1 d .
C067 C 0.3330(2) 1.0072(2) -0.00151(18) 0.0725(9) Uani 1 1 d .
H067 H 0.3080 1.0439 0.0231 0.087 Uiso 1 1 calc R
C068 C 0.3322(3) 0.7642(2) 0.33951(17) 0.0740(10) Uani 1 1 d .
C069 C 0.6284(3) 0.6972(2) -0.1492(2) 0.0891(12) Uani 1 1 d .
H069 H 0.6351 0.6692 -0.1928 0.107 Uiso 1 1 calc R
C070 C 0.4516(3) 1.1564(2) 0.49944(17) 0.0734(10) Uani 1 1 d .
O15 O 0.28534(18) 0.56359(13) 0.24679(15) 0.0970(8) Uani 1 1 d .
C072 C 0.3238(3) 0.6387(2) 0.2774(2) 0.0821(11) Uani 1 1 d .
C073 C 0.5708(3) 0.7394(2) -0.1423(2) 0.0857(11) Uani 1 1 d .
H073 H 0.5402 0.7403 -0.1809 0.103 Uiso 1 1 calc R
C074 C 0.3824(2) 1.0963(2) 0.48604(16) 0.0708(9) Uani 1 1 d .
C075 C 0.2104(3) 1.0424(2) -0.0837(2) 0.0821(10) Uani 1 1 d .
H07A H 0.2435 1.0925 -0.0489 0.099 Uiso 1 1 calc R
H07B H 0.1765 1.0200 -0.0623 0.099 Uiso 1 1 calc R
C076 C 0.2725(3) 1.0917(2) 0.34051(17) 0.0739(10) Uani 1 1 d .
C077 C 0.3252(2) 0.9615(2) 0.43429(16) 0.0697(9) Uani 1 1 d .
C078 C 0.3411(3) 0.7833(2) 0.18220(17) 0.0754(10) Uani 1 1 d .
H07C H 0.3135 0.7383 0.1822 0.090 Uiso 1 1 calc R
H07D H 0.4026 0.7985 0.2068 0.090 Uiso 1 1 calc R
O1 O 0.23423(18) 1.00976(16) 0.11927(14) 0.0988(8) Uani 1 1 d .
C080 C 0.2930(3) 1.0666(2) 0.15078(19) 0.0782(10) Uani 1 1 d .
C081 C 0.2182(3) 0.8270(2) 0.22262(19) 0.0789(10) Uani 1 1 d .
C082 C 0.5180(3) 0.9334(2) 0.21711(18) 0.0776(10) Uani 1 1 d .
H08A H 0.5332 0.9187 0.2520 0.093 Uiso 1 1 calc R
H08B H 0.4551 0.9138 0.1969 0.093 Uiso 1 1 calc R
C083 C 0.6884(2) 0.7728(2) 0.0938(2) 0.0736(9) Uani 1 1 d .
H083 H 0.7151 0.7719 0.1334 0.088 Uiso 1 1 calc R
O10 O 0.16890(19) 0.76471(15) 0.19518(16) 0.1073(9) Uani 1 1 d .
C085 C 0.4086(2) 0.65902(19) 0.27330(17) 0.0742(9) Uani 1 1 d .
H085 H 0.4357 0.6235 0.2500 0.089 Uiso 1 1 calc R
O9 O -0.00040(19) 0.94229(17) 0.32388(16) 0.1082(9) Uani 1 1 d .
C087 C 0.5463(2) 0.76063(19) 0.30679(18) 0.0761(10) Uani 1 1 d .
H08C H 0.5578 0.8109 0.3140 0.091 Uiso 1 1 calc R
H08D H 0.5844 0.7614 0.3456 0.091 Uiso 1 1 calc R
C088 C 0.5407(2) 1.0156(2) 0.25152(17) 0.0738(10) Uani 1 1 d .
C089 C 0.6765(3) 0.6945(2) -0.0942(2) 0.0868(11) Uani 1 1 d .
H089 H 0.7158 0.6659 -0.0999 0.104 Uiso 1 1 calc R
C090 C 0.1318(3) 1.0158(2) 0.33061(19) 0.0802(10) Uani 1 1 d .
C091 C 0.4025(3) 1.0051(2) 0.10812(18) 0.0828(11) Uani 1 1 d .
H09A H 0.3720 0.9651 0.1142 0.099 Uiso 1 1 calc R
H09B H 0.4649 1.0146 0.1271 0.099 Uiso 1 1 calc R
O7 O 0.7082(2) 1.17786(18) 0.29279(16) 0.1183(11) Uani 1 1 d .
C093 C 0.2482(3) 0.9710(2) 0.45247(19) 0.0788(10) Uani 1 1 d .
H093 H 0.2024 0.9301 0.4408 0.095 Uiso 1 1 calc R
C094 C 0.1676(3) 0.8355(2) -0.0036(2) 0.0923(12) Uani 1 1 d .
H09C H 0.2007 0.8818 0.0373 0.111 Uiso 1 1 calc R
H09D H 0.1274 0.8075 0.0097 0.111 Uiso 1 1 calc R
C095 C 0.6087(3) 1.0551(3) 0.42172(19) 0.0815(11) Uani 1 1 d .
C096 C 0.5676(3) 1.1656(2) 0.31680(18) 0.0837(11) Uani 1 1 d .
H096 H 0.5752 1.2164 0.3396 0.100 Uiso 1 1 calc R
C097 C 0.3037(3) 1.1040(2) 0.50507(18) 0.0802(10) Uani 1 1 d .
H097 H 0.2959 1.1507 0.5288 0.096 Uiso 1 1 calc R
C098 C 0.2399(3) 1.0425(2) 0.4883(2) 0.0858(11) Uani 1 1 d .
H098 H 0.1886 1.0481 0.5013 0.103 Uiso 1 1 calc R
C099 C 0.1084(3) 1.0810(3) 0.3673(2) 0.0914(12) Uani 1 1 d .
H099 H 0.0543 1.0787 0.3767 0.110 Uiso 1 1 calc R
C100 C 0.6186(3) 1.0610(2) 0.25748(18) 0.0839(11) Uani 1 1 d .
H100 H 0.6617 1.0408 0.2398 0.101 Uiso 1 1 calc R
C101 C 0.1046(3) 0.8830(2) 0.2725(2) 0.0877(11) Uani 1 1 d .
H101 H 0.0690 0.8353 0.2558 0.105 Uiso 1 1 calc R
C102 C 0.0761(3) 0.9435(2) 0.3080(2) 0.0841(11) Uani 1 1 d .
C103 C 0.2476(3) 1.1539(2) 0.3764(2) 0.0875(11) Uani 1 1 d .
H103 H 0.2856 1.2004 0.3923 0.105 Uiso 1 1 calc R
C104 C 0.5049(3) 1.2875(2) 0.54495(19) 0.0867(11) Uani 1 1 d .
H10A H 0.5145 1.2822 0.5016 0.104 Uiso 1 1 calc R
H10B H 0.5598 1.2921 0.5742 0.104 Uiso 1 1 calc R
C105 C 0.2841(3) 0.69252(19) 0.31098(18) 0.0764(10) Uani 1 1 d .
H105 H 0.2271 0.6803 0.3139 0.092 Uiso 1 1 calc R
C106 C 0.1667(3) 1.1481(3) 0.3889(2) 0.0929(12) Uani 1 1 d .
H106 H 0.1509 1.1911 0.4129 0.111 Uiso 1 1 calc R
C107 C 0.6315(3) 1.1374(3) 0.2903(2) 0.0936(13) Uani 1 1 d .
C108 C 0.8228(3) 0.7026(3) 0.0854(2) 0.0961(12) Uani 1 1 d .
H10C H 0.7854 0.6759 0.1015 0.115 Uiso 1 1 calc R
H10D H 0.8469 0.7535 0.1219 0.115 Uiso 1 1 calc R
C109 C 0.1158(3) 0.8512(3) -0.0577(2) 0.0966(13) Uani 1 1 d .
H109 H 0.1571 0.8729 -0.0758 0.116 Uiso 1 1 calc R
C110 C 0.1516(3) 1.0433(3) -0.1410(2) 0.1012(13) Uani 1 1 d .
H110 H 0.1881 1.0693 -0.1588 0.121 Uiso 1 1 calc R
C111 C 0.7898(3) 0.4817(3) 0.1389(3) 0.1030(14) Uani 1 1 d .
H11A H 0.7475 0.4583 0.1545 0.124 Uiso 1 1 calc R
H11B H 0.8239 0.5293 0.1777 0.124 Uiso 1 1 calc R
C112 C 0.2024(3) 1.1505(2) 0.1837(2) 0.0877(11) Uani 1 1 d .
C113 C 0.4743(3) 1.3550(2) 0.5796(2) 0.0944(13) Uani 1 1 d .
H113 H 0.4624 1.3579 0.6221 0.113 Uiso 1 1 calc R
C114 C 0.0651(3) 0.9042(3) -0.0258(3) 0.1192(17) Uani 1 1 d .
H11C H 0.1047 0.9498 0.0110 0.179 Uiso 1 1 calc R
H11D H 0.0247 0.8834 -0.0077 0.179 Uiso 1 1 calc R
H11E H 0.0333 0.9134 -0.0600 0.179 Uiso 1 1 calc R
C115 C -0.0598(3) 0.8715(3) 0.3026(3) 0.1132(15) Uani 1 1 d .
H11F H -0.0306 0.8440 0.3203 0.136 Uiso 1 1 calc R
H11G H -0.0789 0.8429 0.2527 0.136 Uiso 1 1 calc R
C116 C 0.8953(4) 0.6685(3) 0.0689(3) 0.1226(17) Uani 1 1 d .
H116 H 0.8693 0.6188 0.0292 0.147 Uiso 1 1 calc R
C117 C 0.1310(3) 1.1017(3) 0.1941(3) 0.1079(14) Uani 1 1 d .
H11H H 0.1177 1.0514 0.1582 0.162 Uiso 1 1 calc R
H11I H 0.0792 1.1185 0.1924 0.162 Uiso 1 1 calc R
H11J H 0.1509 1.1044 0.2382 0.162 Uiso 1 1 calc R
C118 C 0.8499(3) 0.4338(3) 0.1136(3) 0.1255(19) Uani 1 1 d .
H118 H 0.8147 0.3874 0.0725 0.151 Uiso 1 1 calc R
C119 C 0.2243(3) 1.2299(3) 0.2397(3) 0.1098(14) Uani 1 1 d .
H11K H 0.2689 1.2603 0.2322 0.165 Uiso 1 1 calc R
H11L H 0.2454 1.2331 0.2838 0.165 Uiso 1 1 calc R
H11M H 0.1727 1.2469 0.2386 0.165 Uiso 1 1 calc R
C120 C 0.1784(3) 1.1444(3) 0.1127(2) 0.1095(15) Uani 1 1 d .
H12A H 0.2246 1.1770 0.1089 0.164 Uiso 1 1 calc R
H12B H 0.1249 1.1579 0.1060 0.164 Uiso 1 1 calc R
H12C H 0.1703 1.0943 0.0781 0.164 Uiso 1 1 calc R
C121 C 0.0887(3) 1.0885(3) -0.1130(3) 0.1258(17) Uani 1 1 d .
H12D H 0.0500 1.0892 -0.1502 0.189 Uiso 1 1 calc R
H12E H 0.1217 1.1383 -0.0792 0.189 Uiso 1 1 calc R
H12F H 0.0548 1.0665 -0.0920 0.189 Uiso 1 1 calc R
C123 C 0.2017(3) 0.5405(2) 0.2548(3) 0.1205(17) Uani 1 1 d .
H12G H 0.1596 0.5586 0.2347 0.145 Uiso 1 1 calc R
H12H H 0.2048 0.5601 0.3034 0.145 Uiso 1 1 calc R
C124 C -0.1361(4) 0.8843(4) 0.3300(3) 0.1303(18) Uani 1 1 d .
H124 H -0.1162 0.9117 0.3806 0.156 Uiso 1 1 calc R
C125 C 0.1739(4) 0.4576(3) 0.2189(5) 0.150(3) Uani 1 1 d .
H125 H 0.1175 0.4430 0.2270 0.180 Uiso 1 1 calc R
C126 C 0.0540(4) 0.7778(3) -0.1172(2) 0.1312(19) Uani 1 1 d .
H12I H 0.0879 0.7451 -0.1383 0.197 Uiso 1 1 calc R
H12J H 0.0208 0.7870 -0.1508 0.197 Uiso 1 1 calc R
H12K H 0.0148 0.7553 -0.0995 0.197 Uiso 1 1 calc R
C127 C 0.5463(4) 1.4235(2) 0.5988(3) 0.1357(19) Uani 1 1 d .
H12L H 0.5271 1.4668 0.6217 0.204 Uiso 1 1 calc R
H12M H 0.5594 1.4211 0.5578 0.204 Uiso 1 1 calc R
H12N H 0.5980 1.4260 0.6292 0.204 Uiso 1 1 calc R
C128 C 0.9210(3) 0.4702(3) 0.0938(3) 0.136(2) Uani 1 1 d .
H12O H 0.8952 0.4819 0.0594 0.203 Uiso 1 1 calc R
H12P H 0.9558 0.4371 0.0756 0.203 Uiso 1 1 calc R
H12Q H 0.9577 0.5148 0.1338 0.203 Uiso 1 1 calc R
C129 C 0.3890(4) 1.3508(3) 0.5329(3) 0.1309(19) Uani 1 1 d .
H12R H 0.3443 1.3071 0.5213 0.196 Uiso 1 1 calc R
H12S H 0.3998 1.3489 0.4914 0.196 Uiso 1 1 calc R
H12T H 0.3698 1.3938 0.5569 0.196 Uiso 1 1 calc R
C130 C 0.1054(4) 0.9690(3) -0.1985(3) 0.1346(18) Uani 1 1 d .
H13A H 0.1474 0.9433 -0.2152 0.202 Uiso 1 1 calc R
H13B H 0.0703 0.9731 -0.2351 0.202 Uiso 1 1 calc R
H13C H 0.0684 0.9421 -0.1829 0.202 Uiso 1 1 calc R
C131 C 0.7201(4) 1.2556(3) 0.3192(3) 0.155(2) Uani 1 1 d .
H13D H 0.7178 1.2787 0.3668 0.186 Uiso 1 1 calc R
H13E H 0.6752 1.2649 0.2920 0.186 Uiso 1 1 calc R
O21 O 0.1390(3) 0.6145(2) 0.1537(3) 0.1580(15) Uani 1 1 d .
C3 C 0.9618(4) 0.7124(4) 0.0486(4) 0.150(2) Uani 1 1 d .
H3A H 0.9321 0.7147 0.0090 0.226 Uiso 1 1 calc R
H3B H 1.0068 0.6882 0.0377 0.226 Uiso 1 1 calc R
H3C H 0.9877 0.7617 0.0864 0.226 Uiso 1 1 calc R
C4 C 0.9384(4) 0.6598(4) 0.1286(4) 0.156(2) Uani 1 1 d .
H4A H 0.9851 0.6376 0.1180 0.234 Uiso 1 1 calc R
H4B H 0.8959 0.6287 0.1369 0.234 Uiso 1 1 calc R
H4C H 0.9617 0.7075 0.1690 0.234 Uiso 1 1 calc R
C5 C 0.1582(4) 0.4230(3) 0.1424(4) 0.176(3) Uani 1 1 d .
H5A H 0.1159 0.4416 0.1240 0.264 Uiso 1 1 calc R
H5B H 0.1363 0.3702 0.1222 0.264 Uiso 1 1 calc R
H5C H 0.2122 0.4350 0.1319 0.264 Uiso 1 1 calc R
C9 C -0.2007(4) 0.8106(4) 0.3072(4) 0.166(3) Uani 1 1 d .
H9A H -0.2504 0.8190 0.3248 0.248 Uiso 1 1 calc R
H9B H -0.1729 0.7828 0.3246 0.248 Uiso 1 1 calc R
H9C H -0.2199 0.7833 0.2577 0.248 Uiso 1 1 calc R
C7 C 0.8896(5) 0.4152(4) 0.1672(5) 0.199(4) Uani 1 1 d .
H7A H 0.8438 0.3920 0.1796 0.298 Uiso 1 1 calc R
H7B H 0.9262 0.4598 0.2073 0.298 Uiso 1 1 calc R
H7C H 0.9242 0.3820 0.1490 0.298 Uiso 1 1 calc R
O22 O 0.0219(6) 0.6714(5) 0.3004(5) 0.296(4) Uani 1 1 d .
C6 C 0.2316(6) 0.4303(4) 0.2482(5) 0.190(3) Uani 1 1 d .
H6A H 0.2136 0.3772 0.2229 0.285 Uiso 1 1 calc R
H6B H 0.2313 0.4465 0.2953 0.285 Uiso 1 1 calc R
H6C H 0.2897 0.4483 0.2464 0.285 Uiso 1 1 calc R
C8 C -0.1874(5) 0.9258(5) 0.3042(5) 0.205(3) Uani 1 1 d .
H8A H -0.2357 0.9321 0.3240 0.307 Uiso 1 1 calc R
H8B H -0.2092 0.8981 0.2548 0.307 Uiso 1 1 calc R
H8C H -0.1497 0.9734 0.3173 0.307 Uiso 1 1 calc R
C1 C 0.8122(7) 1.2858(5) 0.3140(5) 0.295(7) Uani 1 1 d .
H1A H 0.8594 1.2783 0.3419 0.354 Uiso 1 1 calc R
C2 C 0.8133(8) 1.2570(5) 0.2444(6) 0.331(9) Uani 1 1 d .
H2A H 0.8696 1.2785 0.2421 0.497 Uiso 1 1 calc R
H2B H 0.7686 1.2688 0.2201 0.497 Uiso 1 1 calc R
H2C H 0.8024 1.2042 0.2236 0.497 Uiso 1 1 calc R
C13 C 0.0411(5) 0.7503(6) 0.3398(7) 0.234(5) Uani 1 1 d .
C16 C 0.6899(7) 0.9764(6) 0.3710(5) 0.147(6) Uani 0.63(2) 1 d P
C15 C 0.8139(11) 1.3732(6) 0.3444(8) 0.392(11) Uani 1 1 d .
H15A H 0.8674 1.4005 0.3432 0.588 Uiso 1 1 calc R
H15B H 0.8103 1.3931 0.3912 0.588 Uiso 1 1 calc R
H15C H 0.7648 1.3773 0.3167 0.588 Uiso 1 1 calc R
C26 C 0.7536(5) 1.1011(5) 0.4269(4) 0.148(5) Uani 0.81(2) 1 d P
O31 O 0.058(2) 0.510(3) 0.366(3) 1.21(6) Uani 1 1 d .
O36 O 0.3289(13) 0.577(2) 0.7452(12) 0.83(3) Uani 1.00(4) 1 d .
O35 O 0.095(4) 0.327(4) 0.369(4) 1.28(10) Uani 1.00(10) 1 d .
O63 O 0.1792(9) 0.3700(19) 0.6340(12) 0.606(18) Uani 1 1 d .
O61 O 0.9804(15) 0.1039(14) 0.5085(10) 0.506(12) Uani 1 1 d .
O65 O 0.9145(19) 0.1421(13) 0.438(2) 0.75(3) Uani 1 1 d .
C65 C 0.9727(13) 0.2138(14) 0.4501(14) 0.395(10) Uani 1 1 d .
O72 O 0.4294(10) 0.5310(5) 0.7429(5) 0.323(5) Uani 1 1 d .
C80 C 0.5208(16) 0.3653(9) 0.3945(9) 0.384(11) Uani 1 1 d .
C81 C 0.6703(15) 0.4114(12) 0.4661(12) 0.357(10) Uani 1 1 d .
C72 C 0.3621(10) 0.4846(10) 0.6947(6) 0.334(10) Uani 1 1 d .
C70 C 1.004(4) 0.177(3) 0.5458(18) 1.23(9) Uani 1 1 d .
O90 O 0.4643(6) 0.3304(6) 0.3261(5) 0.286(4) Uani 1 1 d .
O93 O 0.7572(8) 0.3084(6) 0.5231(5) 0.315(5) Uani 1 1 d .
C92 C 0.1802(15) 0.2918(12) 0.5763(11) 0.373(10) Uani 1 1 d .
O91 O 0.7324(15) 0.4978(15) 0.5204(16) 0.648(18) Uani 1 1 d .
C40 C 0.1668(6) 0.5852(4) 0.0954(4) 0.194(3) Uani 1 1 d .
C41 C 0.7696(11) 0.3746(7) 0.5515(8) 0.296(7) Uani 1 1 d .

loop_
_atom_site_aniso_label
_atom_site_aniso_U_11
_atom_site_aniso_U_22
_atom_site_aniso_U_33
_atom_site_aniso_U_23
_atom_site_aniso_U_13
_atom_site_aniso_U_12
N11 0.0657(17) 0.0659(17) 0.0693(16) 0.0290(13) 0.0209(14) 0.0217(15)
N12 0.0629(16) 0.0670(17) 0.0708(17) 0.0326(14) 0.0176(13) 0.0157(13)
N3 0.0771(19) 0.0774(19) 0.0716(17) 0.0373(15) 0.0270(15) 0.0258(17)
N4 0.0655(16) 0.0688(17) 0.0727(17) 0.0354(14) 0.0202(13) 0.0118(13)
N10 0.0652(16) 0.0668(16) 0.0661(16) 0.0305(13) 0.0124(13) 0.0135(14)
O12 0.0853(17) 0.0916(17) 0.0652(14) 0.0335(12) 0.0199(12) 0.0233(13)
O3 0.0905(18) 0.115(2) 0.0846(16) 0.0597(15) 0.0236(14) 0.0382(17)
O17 0.1030(19) 0.0654(15) 0.0763(14) 0.0299(12) 0.0264(13) 0.0261(14)
N15 0.0787(19) 0.0660(17) 0.0689(16) 0.0303(14) 0.0209(14) 0.0226(15)
N2 0.0685(17) 0.0812(19) 0.0669(16) 0.0400(15) 0.0190(14) 0.0178(16)
C011 0.0576(18) 0.065(2) 0.0681(19) 0.0298(16) 0.0108(15) 0.0101(16)
C012 0.0612(19) 0.062(2) 0.073(2) 0.0282(16) 0.0208(16) 0.0122(17)
O8 0.111(2) 0.0713(17) 0.0913(17) 0.0367(14) 0.0253(15) 0.0229(15)
C014 0.0588(19) 0.0599(19) 0.075(2) 0.0291(16) 0.0190(16) 0.0135(17)
N8 0.0740(18) 0.0730(18) 0.0645(15) 0.0301(14) 0.0138(13) 0.0221(16)
C016 0.064(2) 0.0630(19) 0.078(2) 0.0352(17) 0.0306(17) 0.0228(17)
O11 0.0801(16) 0.0941(18) 0.0853(16) 0.0465(14) 0.0176(13) 0.0379(15)
C018 0.077(2) 0.073(2) 0.074(2) 0.0367(18) 0.0266(18) 0.018(2)
C019 0.071(2) 0.083(2) 0.076(2) 0.0424(19) 0.0247(18) 0.0167(19)
N13 0.0806(19) 0.0711(18) 0.0684(16) 0.0362(14) 0.0271(14) 0.0286(16)
C021 0.063(2) 0.065(2) 0.072(2) 0.0332(17) 0.0122(17) 0.0088(17)
C022 0.077(2) 0.075(2) 0.068(2) 0.0368(18) 0.0252(17) 0.0199(19)
C023 0.067(2) 0.070(2) 0.080(2) 0.0411(18) 0.0184(17) 0.0113(18)
C024 0.066(2) 0.074(2) 0.071(2) 0.0356(18) 0.0117(17) 0.0129(19)
C025 0.075(2) 0.075(2) 0.080(2) 0.0380(19) 0.0253(19) 0.011(2)
O5 0.0817(17) 0.0963(19) 0.105(2) 0.0482(16) 0.0290(15) 0.0383(16)
C027 0.058(2) 0.071(2) 0.099(3) 0.039(2) 0.0221(19) 0.0204(19)
O2 0.0712(16) 0.0937(18) 0.0832(16) 0.0386(14) 0.0172(12) 0.0272(14)
C029 0.065(2) 0.064(2) 0.083(2) 0.0373(17) 0.0208(17) 0.0192(17)
C030 0.061(2) 0.069(2) 0.075(2) 0.0353(17) 0.0104(17) 0.0192(18)
O13 0.0687(16) 0.0843(17) 0.121(2) 0.0464(16) 0.0227(15) 0.0344(14)
N14 0.0756(19) 0.0632(16) 0.0665(16) 0.0316(13) 0.0172(14) 0.0178(15)
C033 0.076(2) 0.069(2) 0.0602(18) 0.0313(16) 0.0170(16) 0.0227(18)
C034 0.069(2) 0.087(3) 0.079(2) 0.048(2) 0.0177(18) 0.021(2)
C035 0.068(2) 0.068(2) 0.074(2) 0.0274(17) 0.0132(17) 0.0242(17)
C036 0.0575(19) 0.066(2) 0.086(2) 0.0341(18) 0.0217(17) 0.0162(17)
O18 0.0871(19) 0.0885(19) 0.0826(16) 0.0385(15) 0.0260(14) 0.0288(16)
O6 0.116(2) 0.107(2) 0.0873(17) 0.0597(16) 0.0381(15) 0.0459(17)
O4 0.0987(19) 0.1041(19) 0.0710(15) 0.0442(14) 0.0282(13) 0.0329(15)
C040 0.081(2) 0.076(2) 0.0597(18) 0.0353(17) 0.0146(16) 0.019(2)
N9 0.079(2) 0.0665(17) 0.0723(17) 0.0283(14) 0.0256(14) 0.0267(16)
N16 0.0808(19) 0.0734(18) 0.0590(14) 0.0336(13) 0.0164(13) 0.0213(16)
N6 0.0784(19) 0.0766(19) 0.0639(16) 0.0368(14) 0.0179(14) 0.0185(16)
C044 0.064(2) 0.0601(19) 0.0671(19) 0.0249(16) 0.0152(16) 0.0187(17)
C045 0.072(2) 0.072(2) 0.0680(19) 0.0320(17) 0.0155(16) 0.0258(19)
C046 0.077(2) 0.069(2) 0.0639(18) 0.0328(17) 0.0196(16) 0.0196(19)
C047 0.071(2) 0.095(3) 0.075(2) 0.049(2) 0.0221(18) 0.024(2)
C048 0.089(3) 0.075(2) 0.0615(19) 0.0341(17) 0.0128(18) 0.013(2)
N5 0.087(2) 0.095(2) 0.0731(17) 0.0504(16) 0.0350(15) 0.0350(18)
N1 0.0693(19) 0.086(2) 0.0706(17) 0.0345(16) 0.0183(14) 0.0234(16)
O16 0.0758(18) 0.0825(17) 0.121(2) 0.0320(15) 0.0297(15) 0.0208(15)
C052 0.077(2) 0.072(2) 0.073(2) 0.0286(18) 0.0167(18) 0.018(2)
C053 0.071(2) 0.074(2) 0.072(2) 0.0298(18) 0.0180(17) 0.017(2)
C054 0.071(2) 0.082(2) 0.075(2) 0.044(2) 0.0182(17) 0.0193(19)
C055 0.090(3) 0.071(2) 0.0624(19) 0.0311(17) 0.0134(18) 0.017(2)
C056 0.068(2) 0.079(2) 0.092(3) 0.044(2) 0.0197(19) 0.024(2)
O19 0.0872(19) 0.098(2) 0.1025(19) 0.0456(16) 0.0295(15) 0.0173(16)
C058 0.077(2) 0.069(2) 0.068(2) 0.0259(17) 0.0180(17) 0.023(2)
C059 0.072(2) 0.075(2) 0.086(3) 0.0254(19) 0.029(2) 0.023(2)
N7 0.087(2) 0.0690(18) 0.0737(17) 0.0349(14) 0.0214(15) 0.0206(16)
C061 0.069(2) 0.076(2) 0.092(3) 0.028(2) 0.029(2) 0.0258(19)
C062 0.073(2) 0.074(2) 0.074(2) 0.0416(18) 0.0248(17) 0.0273(19)
C063 0.065(2) 0.075(2) 0.072(2) 0.0365(18) 0.0201(17) 0.0172(18)
O14 0.122(2) 0.116(2) 0.0916(18) 0.0627(17) 0.0314(16) 0.0559(18)
C065 0.069(2) 0.070(2) 0.101(3) 0.042(2) 0.029(2) 0.024(2)
C066 0.083(2) 0.074(2) 0.0600(18) 0.0319(16) 0.0175(17) 0.020(2)
C067 0.067(2) 0.082(2) 0.075(2) 0.0413(18) 0.0222(17) 0.0224(18)
C068 0.077(2) 0.068(2) 0.071(2) 0.0292(17) 0.0160(17) 0.0219(19)
C069 0.105(3) 0.088(3) 0.083(3) 0.039(2) 0.043(2) 0.039(3)
C070 0.091(3) 0.068(2) 0.0619(19) 0.0315(17) 0.0188(18) 0.024(2)
O15 0.0875(18) 0.0591(14) 0.120(2) 0.0244(14) 0.0323(15) 0.0128(13)
C072 0.083(3) 0.064(2) 0.087(2) 0.0312(19) 0.017(2) 0.011(2)
C073 0.101(3) 0.089(3) 0.080(2) 0.046(2) 0.034(2) 0.031(2)
C074 0.082(2) 0.070(2) 0.0582(17) 0.0301(16) 0.0165(16) 0.0216(19)
C075 0.075(2) 0.086(2) 0.094(2) 0.048(2) 0.026(2) 0.027(2)
C076 0.081(2) 0.074(2) 0.068(2) 0.0335(18) 0.0196(18) 0.029(2)
C077 0.080(2) 0.068(2) 0.0601(18) 0.0304(16) 0.0172(16) 0.0224(19)
C078 0.083(2) 0.071(2) 0.072(2) 0.0334(17) 0.0195(18) 0.027(2)
O1 0.0766(17) 0.0953(19) 0.1000(18) 0.0311(15) 0.0178(14) 0.0165(15)
C080 0.075(3) 0.084(3) 0.069(2) 0.033(2) 0.0139(18) 0.023(2)
C081 0.079(3) 0.074(2) 0.077(2) 0.0328(19) 0.0138(18) 0.021(2)
C082 0.081(2) 0.086(3) 0.073(2) 0.0409(19) 0.0326(18) 0.026(2)
C083 0.067(2) 0.073(2) 0.085(2) 0.0392(19) 0.0219(18) 0.0233(19)
O10 0.0924(19) 0.0710(17) 0.125(2) 0.0238(16) 0.0262(17) 0.0136(15)
C085 0.083(2) 0.061(2) 0.072(2) 0.0270(16) 0.0199(17) 0.0216(18)
O9 0.0721(17) 0.104(2) 0.123(2) 0.0328(17) 0.0313(16) 0.0203(16)
C087 0.083(2) 0.071(2) 0.071(2) 0.0331(17) 0.0217(17) 0.0154(19)
C088 0.072(2) 0.090(3) 0.0643(19) 0.0421(18) 0.0205(17) 0.018(2)
C089 0.089(3) 0.079(2) 0.102(3) 0.042(2) 0.044(2) 0.034(2)
C090 0.072(2) 0.086(3) 0.074(2) 0.0304(19) 0.0169(18) 0.029(2)
C091 0.078(2) 0.099(3) 0.075(2) 0.047(2) 0.0206(18) 0.022(2)
O7 0.108(2) 0.114(2) 0.111(2) 0.0459(18) 0.0434(17) -0.0097(18)
C093 0.079(2) 0.075(2) 0.081(2) 0.0351(19) 0.0260(19) 0.022(2)
C094 0.089(3) 0.097(3) 0.086(2) 0.042(2) 0.009(2) 0.032(2)
C095 0.087(3) 0.094(3) 0.069(2) 0.044(2) 0.0192(19) 0.026(2)
C096 0.095(3) 0.077(2) 0.073(2) 0.0342(18) 0.028(2) 0.009(2)
C097 0.091(3) 0.074(2) 0.076(2) 0.0308(18) 0.0263(19) 0.035(2)
C098 0.081(3) 0.088(3) 0.088(2) 0.037(2) 0.029(2) 0.031(2)
C099 0.084(3) 0.101(3) 0.090(3) 0.039(2) 0.029(2) 0.041(3)
C100 0.084(3) 0.100(3) 0.072(2) 0.044(2) 0.0296(18) 0.019(2)
C101 0.070(2) 0.083(3) 0.091(3) 0.032(2) 0.0150(19) 0.012(2)
C102 0.068(2) 0.090(3) 0.088(2) 0.032(2) 0.0246(19) 0.033(2)
C103 0.099(3) 0.079(3) 0.082(2) 0.036(2) 0.020(2) 0.034(2)
C104 0.114(3) 0.070(2) 0.073(2) 0.0337(18) 0.026(2) 0.021(2)
C105 0.075(2) 0.062(2) 0.085(2) 0.0278(18) 0.0227(18) 0.0226(19)
C106 0.095(3) 0.088(3) 0.087(3) 0.030(2) 0.025(2) 0.040(3)
C107 0.094(3) 0.100(3) 0.072(2) 0.041(2) 0.021(2) -0.006(3)
C108 0.079(3) 0.103(3) 0.121(3) 0.060(3) 0.030(2) 0.039(2)
C109 0.078(3) 0.107(3) 0.101(3) 0.052(3) 0.008(2) 0.027(3)
C110 0.092(3) 0.122(4) 0.104(3) 0.068(3) 0.017(3) 0.035(3)
C111 0.075(3) 0.101(3) 0.141(4) 0.069(3) 0.014(3) 0.029(2)
C112 0.071(2) 0.108(3) 0.096(3) 0.054(2) 0.028(2) 0.036(2)
C113 0.135(4) 0.066(2) 0.080(2) 0.0331(19) 0.027(2) 0.031(2)
C114 0.099(3) 0.113(4) 0.119(3) 0.037(3) 0.002(3) 0.049(3)
C115 0.090(3) 0.102(3) 0.119(3) 0.037(3) 0.027(3) 0.007(3)
C116 0.101(4) 0.105(4) 0.152(5) 0.059(3) 0.013(3) 0.035(3)
C117 0.084(3) 0.128(4) 0.123(3) 0.064(3) 0.039(2) 0.038(3)
C118 0.071(3) 0.082(3) 0.191(5) 0.048(3) 0.006(3) 0.023(3)
C119 0.107(3) 0.113(4) 0.123(4) 0.058(3) 0.040(3) 0.051(3)
C120 0.094(3) 0.153(4) 0.116(3) 0.086(3) 0.034(3) 0.051(3)
C121 0.101(3) 0.150(5) 0.146(4) 0.084(4) 0.031(3) 0.051(4)
C123 0.094(3) 0.078(3) 0.157(4) 0.033(3) 0.045(3) 0.005(2)
C124 0.082(3) 0.161(5) 0.160(5) 0.088(4) 0.041(3) 0.026(3)
C125 0.116(4) 0.076(3) 0.233(8) 0.050(4) 0.067(5) 0.017(3)
C126 0.133(4) 0.122(4) 0.099(3) 0.027(3) -0.008(3) 0.051(3)
C127 0.190(5) 0.066(3) 0.142(4) 0.044(3) 0.047(4) 0.029(3)
C128 0.081(3) 0.111(4) 0.178(5) 0.034(4) 0.035(3) 0.043(3)
C129 0.186(6) 0.102(3) 0.120(4) 0.053(3) 0.045(4) 0.075(4)
C130 0.104(4) 0.148(5) 0.135(4) 0.071(4) 0.003(3) 0.019(3)
C131 0.161(5) 0.117(4) 0.135(4) 0.032(3) 0.061(4) -0.029(4)
O21 0.151(3) 0.105(3) 0.188(4) 0.061(3) 0.017(3) 0.022(2)
C3 0.098(4) 0.159(5) 0.195(6) 0.071(5) 0.062(4) 0.058(4)
C4 0.103(4) 0.153(5) 0.199(6) 0.087(5) -0.002(4) 0.040(4)
C5 0.109(4) 0.107(4) 0.204(7) -0.005(4) 0.020(4) 0.017(3)
C9 0.102(4) 0.193(6) 0.209(7) 0.119(5) 0.041(4) -0.002(4)
C7 0.148(6) 0.193(7) 0.340(12) 0.183(8) 0.062(6) 0.104(5)
O22 0.238(7) 0.219(7) 0.360(11) 0.103(7) 0.062(7) 0.018(6)
C6 0.183(7) 0.113(5) 0.268(9) 0.098(6) 0.065(7) 0.006(5)
C8 0.158(6) 0.209(8) 0.223(8) 0.109(7) 0.020(6) 0.013(6)
C1 0.295(11) 0.207(9) 0.196(8) -0.005(7) 0.122(8) -0.141(8)
C2 0.390(16) 0.200(8) 0.303(13) 0.031(8) 0.266(13) -0.069(9)
C13 0.112(5) 0.192(8) 0.350(14) 0.101(9) 0.053(7) 0.025(5)
C16 0.116(9) 0.190(12) 0.131(8) 0.067(7) 0.039(6) 0.058(7)
C15 0.46(2) 0.196(10) 0.375(19) 0.067(11) 0.185(17) -0.119(12)
C26 0.109(6) 0.204(9) 0.142(7) 0.082(6) 0.061(4) 0.046(5)
O31 0.74(5) 1.29(8) 1.43(11) 1.08(9) -0.47(6) -0.55(5)
O36 0.54(3) 2.00(10) 0.63(3) 1.05(5) 0.37(2) 0.62(4)
O35 0.99(11) 1.41(16) 1.50(15) 0.49(11) 0.94(11) 0.50(10)
O63 0.251(13) 0.93(5) 0.47(3) 0.26(3) 0.070(15) 0.03(2)
O61 0.57(3) 0.60(3) 0.308(18) 0.19(2) 0.075(17) 0.17(3)
O65 0.58(4) 0.39(2) 0.95(6) 0.11(3) 0.30(4) -0.10(2)
C65 0.274(17) 0.39(2) 0.44(3) 0.16(2) 0.092(17) 0.018(17)
O72 0.498(18) 0.234(8) 0.221(8) 0.112(7) 0.123(9) 0.038(10)
C80 0.47(3) 0.288(15) 0.216(12) 0.024(11) 0.078(15) -0.016(16)
C81 0.39(2) 0.34(2) 0.49(3) 0.25(2) 0.27(2) 0.17(2)
C72 0.246(13) 0.397(19) 0.148(8) 0.037(10) -0.023(8) -0.073(13)
C70 1.29(12) 1.02(9) 0.31(3) -0.26(4) 0.25(5) -0.66(9)
O90 0.313(9) 0.332(10) 0.265(8) 0.216(8) 0.068(7) 0.023(8)
O93 0.415(13) 0.229(8) 0.241(8) 0.075(7) 0.102(8) 0.043(10)
C92 0.39(3) 0.40(2) 0.36(2) 0.165(18) 0.152(19) 0.18(2)
O91 0.51(3) 0.60(3) 0.85(4) 0.50(3) 0.01(3) -0.07(3)
C40 0.238(9) 0.128(5) 0.179(6) 0.015(5) 0.113(6) 0.071(5)
C41 0.351(17) 0.176(9) 0.305(14) 0.093(10) 0.030(12) 0.068(11)

loop_
_atom_type_symbol
_atom_type_description
_atom_type_scat_dispersion_real
_atom_type_scat_dispersion_imag
_atom_type_scat_source
C C 0.0181 0.0091 'International Tables Vol C Tables 4.2.6.8 and 6.1.1.4'
H H 0.0000 0.0000 'International Tables Vol C Tables 4.2.6.8 and 6.1.1.4'
N N 0.0311 0.0180 'International Tables Vol C Tables 4.2.6.8 and 6.1.1.4'
O O 0.0492 0.0322 'International Tables Vol C Tables 4.2.6.8 and 6.1.1.4'

loop_
_geom_angle_atom_site_label_1
_geom_angle_atom_site_label_2
_geom_angle_atom_site_label_3
_geom_angle
C021 N11 C012 129.4(3)
C029 N12 C014 116.7(3)
C022 N3 C018 129.9(3)
C023 N4 C016 116.5(3)
C011 N10 C044 116.5(3)
C034 O3 C075 118.7(3)
C070 O17 C104 118.5(3)
C052 N15 C077 129.8(3)
C063 N2 C019 116.7(3)
N10 C011 C024 123.7(4)
N10 C011 C021 117.6(3)
C024 C011 C021 118.7(3)
C053 C012 N11 125.4(3)
C053 C012 C014 118.1(4)
N11 C012 C014 116.5(3)
N12 C014 C012 116.3(3)
N12 C014 C036 123.8(3)
C012 C014 C036 119.9(3)
C058 N8 C045 115.5(3)
N4 C016 C025 123.1(3)
N4 C016 C018 116.7(3)
C025 C016 C018 120.2(3)
C030 O11 C094 118.5(3)
N3 C018 C073 125.8(4)
N3 C018 C016 115.4(3)
C073 C018 C016 118.8(4)
N2 C019 C047 123.5(4)
N2 C019 C022 117.5(3)
C047 C019 C022 119.0(3)
C054 N13 C087 122.9(3)
O12 C021 N11 124.8(4)
O12 C021 C011 120.7(3)
N11 C021 C011 114.6(3)
O4 C022 N3 124.9(4)
O4 C022 C019 121.8(4)
N3 C022 C019 113.4(3)
N4 C023 C083 125.3(3)
N4 C023 C062 115.9(3)
C083 C023 C062 118.8(3)
C011 C024 C030 119.6(3)
C016 C025 C089 120.0(4)
C016 C025 C065 118.3(4)
C089 C025 C065 121.6(4)
C065 O5 C108 117.6(3)
O13 C027 C056 125.4(4)
O13 C027 C036 116.4(4)
C056 C027 C036 118.2(4)
C080 O2 C112 119.2(3)
N12 C029 C056 125.2(3)
N12 C029 C054 116.3(3)
C056 C029 C054 118.5(3)
O11 C030 C035 125.2(4)
O11 C030 C024 116.7(3)
C035 C030 C024 118.1(3)
C027 O13 C111 118.9(3)
C046 N14 C068 116.6(3)
N16 C033 C074 122.7(3)
N16 C033 C077 116.4(3)
C074 C033 C077 120.9(4)
O3 C034 C067 126.1(4)
O3 C034 C047 115.2(3)
C067 C034 C047 118.7(4)
C030 C035 C044 118.9(4)
C014 C036 C061 120.4(4)
C014 C036 C027 117.3(3)
C061 C036 C027 122.3(4)
C095 O18 C16 120.1(6)
N16 C040 C048 124.5(4)
N16 C040 C095 116.2(4)
C048 C040 C095 119.3(4)
C081 N9 C078 123.7(3)
C040 N16 C033 117.2(3)
C088 N6 C066 117.3(3)
N10 C044 C035 123.0(3)
N10 C044 C078 114.4(3)
C035 C044 C078 122.6(3)
N8 C045 C090 124.1(3)
N8 C045 C076 116.5(3)
C090 C045 C076 119.4(4)
N14 C046 C085 122.9(3)
N14 C046 C087 116.1(3)
C085 C046 C087 121.0(4)
C019 C047 C034 118.8(4)
C070 C048 C040 118.4(4)
C062 N5 C082 123.7(3)
C080 N1 C091 120.8(3)
O16 C052 N15 124.7(4)
O16 C052 C068 121.9(3)
N15 C052 C068 113.4(3)
C059 C053 C012 120.7(4)
O14 C054 N13 124.0(4)
O14 C054 C029 121.2(4)
N13 C054 C029 114.8(3)
O8 C055 N7 124.1(4)
O8 C055 C066 122.4(4)
N7 C055 C066 113.5(3)
C029 C056 C027 118.7(4)
C095 O19 C26 117.9(5)
N8 C058 C101 125.2(4)
N8 C058 C081 115.6(3)
C101 C058 C081 119.2(3)
C061 C059 C053 121.9(4)
C055 N7 C076 131.2(3)
C059 C061 C036 119.0(4)
O6 C062 N5 122.8(3)
O6 C062 C023 121.2(4)
N5 C062 C023 116.0(3)
N2 C063 C067 123.2(3)
N2 C063 C091 113.2(3)
C067 C063 C091 123.6(4)
O5 C065 C083 125.2(4)
O5 C065 C025 116.6(4)
C083 C065 C025 118.2(4)
N6 C066 C096 124.1(4)
N6 C066 C055 114.7(3)
C096 C066 C055 121.2(4)
C063 C067 C034 119.1(4)
N14 C068 C105 125.6(4)
N14 C068 C052 116.4(3)
C105 C068 C052 118.0(4)
C073 C069 C089 122.5(4)
O17 C070 C048 124.7(3)
O17 C070 C074 115.6(4)
C048 C070 C074 119.7(4)
C072 O15 C123 117.2(3)
O15 C072 C085 115.4(4)
O15 C072 C105 124.5(4)
C085 C072 C105 120.0(3)
C069 C073 C018 120.5(4)
C033 C074 C097 118.7(3)
C033 C074 C070 117.5(4)
C097 C074 C070 123.8(4)
O3 C075 C110 107.7(3)
N7 C076 C103 126.3(4)
N7 C076 C045 114.6(3)
C103 C076 C045 119.1(4)
N15 C077 C093 124.9(3)
N15 C077 C033 116.3(3)
C093 C077 C033 118.8(3)
N9 C078 C044 114.2(3)
O1 C080 N1 123.8(4)
O1 C080 O2 126.3(4)
N1 C080 O2 109.9(3)
O10 C081 N9 122.9(4)
O10 C081 C058 120.6(4)
N9 C081 C058 116.4(3)
N5 C082 C088 115.3(3)
C065 C083 C023 118.3(4)
C072 C085 C046 118.0(4)
C102 O9 C115 118.2(3)
N13 C087 C046 113.4(3)
N6 C088 C100 121.8(4)
N6 C088 C082 113.6(3)
C100 C088 C082 124.6(4)
C069 C089 C025 117.8(4)
C099 C090 C045 119.8(4)
C099 C090 C102 122.7(4)
C045 C090 C102 117.4(4)
N1 C091 C063 114.7(3)
C107 O7 C131 117.4(4)
C077 C093 C098 119.5(4)
O11 C094 C109 109.2(3)
O18 C095 O19 123.4(4)
O18 C095 C040 121.0(4)
O19 C095 C040 115.6(4)
C066 C096 C107 118.6(4)
C098 C097 C074 119.3(4)
C097 C098 C093 122.7(4)
C106 C099 C090 119.1(4)
C107 C100 C088 119.1(4)
C102 C101 C058 119.2(4)
O9 C102 C101 126.3(4)
O9 C102 C090 115.2(4)
C101 C102 C090 118.5(4)
C076 C103 C106 120.4(4)
O17 C104 C113 108.3(3)
C068 C105 C072 116.8(4)
C099 C106 C103 122.3(4)
O7 C107 C100 115.6(4)
O7 C107 C096 125.2(4)
C100 C107 C096 119.1(4)
O5 C108 C116 109.8(4)
C114 C109 C094 110.4(4)
C114 C109 C126 110.6(4)
C094 C109 C126 108.7(4)
C075 C110 C130 113.1(4)
C075 C110 C121 109.1(4)
C130 C110 C121 112.4(4)
O13 C111 C118 110.2(4)
O2 C112 C117 112.3(4)
O2 C112 C120 108.3(3)
C117 C112 C120 112.5(4)
O2 C112 C119 102.0(3)
C117 C112 C119 110.3(4)
C120 C112 C119 111.1(4)
C127 C113 C104 109.3(4)
C127 C113 C129 110.8(4)
C104 C113 C129 111.3(3)
O9 C115 C124 108.4(4)
C4 C116 C108 109.3(5)
C4 C116 C3 112.2(5)
C108 C116 C3 112.2(4)
C128 C118 C111 111.8(4)
C128 C118 C7 109.9(5)
C111 C118 C7 110.7(6)
O15 C123 C125 107.8(4)
C9 C124 C115 109.5(5)
C9 C124 C8 105.5(5)
C115 C124 C8 114.1(6)
C6 C125 C5 112.2(7)
C6 C125 C123 111.3(7)
C5 C125 C123 113.5(7)
O7 C131 C1 105.2(6)
C2 C1 C131 110.7(7)
C2 C1 C15 108.4(11)
C131 C1 C15 98.6(9)

loop_
_geom_bond_atom_site_label_1
_geom_bond_atom_site_label_2
_geom_bond_distance
N11 C021 1.351(4)
N11 C012 1.388(4)
N12 C029 1.313(4)
N12 C014 1.366(4)
N3 C022 1.338(4)
N3 C018 1.398(5)
N4 C023 1.330(4)
N4 C016 1.371(4)
N10 C011 1.355(4)
N10 C044 1.340(4)
O12 C021 1.224(4)
O3 C034 1.359(4)
O3 C075 1.444(5)
O17 C070 1.351(4)
O17 C104 1.437(4)
N15 C052 1.357(4)
N15 C077 1.377(4)
N2 C063 1.346(5)
N2 C019 1.347(4)
C011 C024 1.357(5)
C011 C021 1.507(5)
C012 C053 1.389(5)
C012 C014 1.431(5)
O8 C055 1.231(4)
C014 C036 1.398(5)
N8 C058 1.338(4)
N8 C045 1.378(5)
C016 C025 1.381(5)
C016 C018 1.413(5)
O11 C030 1.357(4)
O11 C094 1.413(5)
C018 C073 1.391(5)
C019 C047 1.377(5)
C019 C022 1.491(5)
N13 C054 1.332(5)
N13 C087 1.432(4)
C022 O4 1.228(4)
C023 C083 1.386(5)
C023 C062 1.496(5)
C024 C030 1.383(5)
C025 C089 1.438(5)
C025 C065 1.437(5)
O5 C065 1.343(5)
O5 C108 1.431(5)
C027 O13 1.331(4)
C027 C056 1.385(5)
C027 C036 1.437(5)
O2 C080 1.349(4)
O2 C112 1.458(5)
C029 C056 1.394(5)
C029 C054 1.523(5)
C030 C035 1.384(5)
O13 C111 1.426(5)
N14 C046 1.332(5)
N14 C068 1.343(5)
C033 N16 1.372(5)
C033 C074 1.408(5)
C033 C077 1.412(5)
C034 C067 1.376(5)
C034 C047 1.385(5)
C035 C044 1.394(5)
C036 C061 1.402(5)
O18 C095 1.254(5)
O18 C16 1.406(10)
O6 C062 1.237(4)
C040 N16 1.318(4)
C040 C048 1.402(5)
C040 C095 1.494(6)
N9 C081 1.337(5)
N9 C078 1.458(5)
N6 C088 1.350(5)
N6 C066 1.350(4)
C044 C078 1.515(5)
C045 C090 1.393(5)
C045 C076 1.439(5)
C046 C085 1.393(5)
C046 C087 1.515(5)
C048 C070 1.369(5)
N5 C062 1.313(4)
N5 C082 1.448(4)
N1 C080 1.347(5)
N1 C091 1.461(5)
O16 C052 1.199(4)
C052 C068 1.526(6)
C053 C059 1.387(5)
C054 O14 1.218(4)
C055 N7 1.352(5)
C055 C066 1.485(6)
O19 C095 1.286(5)
O19 C26 1.428(7)
C058 C101 1.385(5)
C058 C081 1.513(5)
C059 C061 1.368(5)
N7 C076 1.374(5)
C063 C067 1.380(5)
C063 C091 1.510(5)
C065 C083 1.384(5)
C066 C096 1.363(5)
C068 C105 1.360(5)
C069 C073 1.371(6)
C069 C089 1.370(6)
C070 C074 1.409(5)
O15 C072 1.378(4)
O15 C123 1.419(5)
C072 C085 1.388(5)
C072 C105 1.383(5)
C074 C097 1.416(5)
C075 C110 1.472(5)
C076 C103 1.369(5)
C077 C093 1.389(5)
O1 C080 1.207(4)
C081 O10 1.217(4)
C082 C088 1.486(5)
O9 C102 1.338(5)
O9 C115 1.440(5)
C088 C100 1.384(5)
C090 C099 1.407(6)
C090 C102 1.433(5)
O7 C107 1.348(5)
O7 C131 1.428(6)
C093 C098 1.396(5)
C094 C109 1.542(5)
C096 C107 1.367(6)
C097 C098 1.358(5)
C099 C106 1.371(6)
C100 C107 1.394(6)
C101 C102 1.374(6)
C103 C106 1.375(6)
C104 C113 1.500(6)
C108 C116 1.487(7)
C109 C114 1.490(6)
C109 C126 1.535(6)
C110 C130 1.466(7)
C110 C121 1.531(7)
C111 C118 1.512(7)
C112 C117 1.521(6)
C112 C120 1.516(6)
C112 C119 1.510(6)
C113 C127 1.518(7)
C113 C129 1.546(7)
C115 C124 1.478(7)
C116 C4 1.500(8)
C116 C3 1.547(8)
C118 C128 1.501(8)
C118 C7 1.497(9)
C123 C125 1.498(7)
C124 C9 1.516(8)
C124 C8 1.517(9)
C125 C6 1.389(9)
C125 C5 1.493(10)
C131 C1 1.552(10)
O21 C40 1.369(8)
O22 C13 1.433(11)
C1 C2 1.410(12)
C1 C15 1.642(16)
O63 C92 1.58(3)
O61 C70 1.33(6)
O65 C65 1.51(2)
O72 C72 1.268(13)
C80 O90 1.425(18)
C81 O91 1.67(3)
O93 C41 1.205(11)

loop_
_geom_torsion_atom_site_label_1
_geom_torsion_atom_site_label_2
_geom_torsion_atom_site_label_3
_geom_torsion_atom_site_label_4
_geom_torsion
C044 N10 C011 C024 1.5(4)
C044 N10 C011 C021 -177.0(3)
C021 N11 C012 C053 -0.8(5)
C021 N11 C012 C014 178.9(3)
C029 N12 C014 C012 177.8(3)
C029 N12 C014 C036 -1.6(4)
C053 C012 C014 N12 178.8(3)
N11 C012 C014 N12 -1.0(4)
C053 C012 C014 C036 -1.8(4)
N11 C012 C014 C036 178.4(3)
C023 N4 C016 C025 -3.8(4)
C023 N4 C016 C018 175.7(3)
C022 N3 C018 C073 -11.2(6)
C022 N3 C018 C016 169.9(3)
N4 C016 C018 N3 2.0(4)
C025 C016 C018 N3 -178.5(3)
N4 C016 C018 C073 -177.0(3)
C025 C016 C018 C073 2.5(5)
C063 N2 C019 C047 -0.5(5)
C063 N2 C019 C022 177.3(3)
C012 N11 C021 O12 -0.8(5)
C012 N11 C021 C011 179.6(3)
N10 C011 C021 O12 174.3(3)
C024 C011 C021 O12 -4.2(4)
N10 C011 C021 N11 -6.0(4)
C024 C011 C021 N11 175.4(3)
C018 N3 C022 O4 5.9(6)
C018 N3 C022 C019 -173.0(3)
N2 C019 C022 O4 -173.3(3)
C047 C019 C022 O4 4.6(5)
N2 C019 C022 N3 5.7(4)
C047 C019 C022 N3 -176.5(3)
C016 N4 C023 C083 5.6(5)
C016 N4 C023 C062 -174.6(3)
N10 C011 C024 C030 -2.1(5)
C021 C011 C024 C030 176.3(3)
N4 C016 C025 C089 176.7(3)
C018 C016 C025 C089 -2.7(5)
N4 C016 C025 C065 -0.9(5)
C018 C016 C025 C065 179.7(3)
C014 N12 C029 C056 1.0(5)
C014 N12 C029 C054 -178.3(3)
C094 O11 C030 C035 -2.3(5)
C094 O11 C030 C024 176.8(3)
C011 C024 C030 O11 -177.0(3)
C011 C024 C030 C035 2.1(5)
C056 C027 O13 C111 3.5(5)
C036 C027 O13 C111 -178.2(3)
C075 O3 C034 C067 -13.3(5)
C075 O3 C034 C047 166.8(3)
O11 C030 C035 C044 177.4(3)
C024 C030 C035 C044 -1.6(5)
N12 C014 C036 C061 180.0(3)
C012 C014 C036 C061 0.6(5)
N12 C014 C036 C027 1.5(5)
C012 C014 C036 C027 -177.9(3)
O13 C027 C036 C014 -179.2(3)
C056 C027 C036 C014 -0.7(5)
O13 C027 C036 C061 2.4(5)
C056 C027 C036 C061 -179.1(3)
C048 C040 N16 C033 -1.0(5)
C095 C040 N16 C033 179.2(3)
C074 C033 N16 C040 0.9(4)
C077 C033 N16 C040 -179.8(3)
C011 N10 C044 C035 -1.0(4)
C011 N10 C044 C078 179.6(3)
C030 C035 C044 N10 1.1(5)
C030 C035 C044 C078 -179.5(3)
C058 N8 C045 C090 -0.1(5)
C058 N8 C045 C076 179.2(3)
C068 N14 C046 C085 1.5(5)
C068 N14 C046 C087 -176.6(3)
N2 C019 C047 C034 0.4(5)
C022 C019 C047 C034 -177.4(3)
O3 C034 C047 C019 -179.4(3)
C067 C034 C047 C019 0.7(5)
N16 C040 C048 C070 0.0(5)
C095 C040 C048 C070 179.7(3)
C077 N15 C052 O16 0.4(6)
C077 N15 C052 C068 -178.9(3)
N11 C012 C053 C059 -179.3(3)
C014 C012 C053 C059 1.0(5)
C087 N13 C054 O14 1.1(5)
C087 N13 C054 C029 179.2(3)
N12 C029 C054 O14 162.0(3)
C056 C029 C054 O14 -17.3(5)
N12 C029 C054 N13 -16.1(4)
C056 C029 C054 N13 164.6(3)
N12 C029 C056 C027 -0.2(5)
C054 C029 C056 C027 179.0(3)
O13 C027 C056 C029 178.4(3)
C036 C027 C056 C029 0.1(5)
C045 N8 C058 C101 0.4(5)
C045 N8 C058 C081 178.5(3)
C012 C053 C059 C061 1.1(5)
O8 C055 N7 C076 1.1(6)
C066 C055 N7 C076 -179.1(3)
C053 C059 C061 C036 -2.4(5)
C014 C036 C061 C059 1.5(5)
C027 C036 C061 C059 179.9(3)
C082 N5 C062 O6 -7.8(6)
C082 N5 C062 C023 169.9(3)
N4 C023 C062 O6 158.6(3)
C083 C023 C062 O6 -21.5(5)
N4 C023 C062 N5 -19.1(4)
C083 C023 C062 N5 160.7(3)
C019 N2 C063 C067 -0.4(5)
C019 N2 C063 C091 179.9(3)
C108 O5 C065 C083 -2.9(5)
C108 O5 C065 C025 176.3(3)
C016 C025 C065 O5 -175.2(3)
C089 C025 C065 O5 7.2(5)
C016 C025 C065 C083 4.1(5)
C089 C025 C065 C083 -173.5(3)
C088 N6 C066 C096 0.3(5)
C088 N6 C066 C055 179.9(3)
O8 C055 C066 N6 -178.9(3)
N7 C055 C066 N6 1.3(4)
O8 C055 C066 C096 0.7(5)
N7 C055 C066 C096 -179.1(3)
N2 C063 C067 C034 1.4(5)
C091 C063 C067 C034 -178.9(3)
O3 C034 C067 C063 178.6(3)
C047 C034 C067 C063 -1.5(5)
C046 N14 C068 C105 -0.8(5)
C046 N14 C068 C052 -178.7(3)
O16 C052 C068 N14 -178.2(3)
N15 C052 C068 N14 1.2(4)
O16 C052 C068 C105 3.7(5)
N15 C052 C068 C105 -177.0(3)
C104 O17 C070 C048 3.3(5)
C104 O17 C070 C074 -177.1(3)
C040 C048 C070 O17 -179.1(3)
C040 C048 C070 C074 1.3(5)
C123 O15 C072 C085 174.9(4)
C123 O15 C072 C105 -4.8(6)
C089 C069 C073 C018 -1.1(6)
N3 C018 C073 C069 -179.4(3)
C016 C018 C073 C069 -0.6(5)
N16 C033 C074 C097 179.2(3)
C077 C033 C074 C097 -0.1(5)
N16 C033 C074 C070 0.3(5)
C077 C033 C074 C070 -179.0(3)
O17 C070 C074 C033 179.0(3)
C048 C070 C074 C033 -1.4(5)
O17 C070 C074 C097 0.1(5)
C048 C070 C074 C097 179.8(3)
C034 O3 C075 C110 -168.4(3)
C055 N7 C076 C103 -3.8(6)
C055 N7 C076 C045 177.3(3)
N8 C045 C076 N7 0.4(4)
C090 C045 C076 N7 179.7(3)
N8 C045 C076 C103 -178.6(3)
C090 C045 C076 C103 0.8(5)
C052 N15 C077 C093 -0.6(6)
C052 N15 C077 C033 -178.4(3)
N16 C033 C077 N15 0.1(4)
C074 C033 C077 N15 179.4(3)
N16 C033 C077 C093 -177.9(3)
C074 C033 C077 C093 1.4(5)
C081 N9 C078 C044 92.3(4)
N10 C044 C078 N9 168.2(3)
C035 C044 C078 N9 -11.2(5)
C091 N1 C080 O1 -4.3(5)
C091 N1 C080 O2 175.5(3)
C112 O2 C080 O1 -27.2(5)
C112 O2 C080 N1 153.0(3)
C078 N9 C081 O10 0.6(6)
C078 N9 C081 C058 -178.6(3)
N8 C058 C081 O10 -171.8(3)
C101 C058 C081 O10 6.4(5)
N8 C058 C081 N9 7.4(5)
C101 C058 C081 N9 -174.4(3)
C062 N5 C082 C088 133.0(4)
O5 C065 C083 C023 176.7(3)
C025 C065 C083 C023 -2.5(5)
N4 C023 C083 C065 -2.5(5)
C062 C023 C083 C065 177.7(3)
O15 C072 C085 C046 -178.1(3)
C105 C072 C085 C046 1.6(5)
N14 C046 C085 C072 -1.9(5)
C087 C046 C085 C072 176.1(3)
C054 N13 C087 C046 -96.5(4)
N14 C046 C087 N13 -145.2(3)
C085 C046 C087 N13 36.7(4)
C066 N6 C088 C100 -0.3(5)
C066 N6 C088 C082 -179.9(3)
N5 C082 C088 N6 153.0(3)
N5 C082 C088 C100 -26.7(5)
C073 C069 C089 C025 0.9(6)
C016 C025 C089 C069 1.0(5)
C065 C025 C089 C069 178.6(3)
N8 C045 C090 C099 178.9(3)
C076 C045 C090 C099 -0.4(5)
N8 C045 C090 C102 1.0(5)
C076 C045 C090 C102 -178.3(3)
C080 N1 C091 C063 83.2(4)
N2 C063 C091 N1 168.1(3)
C067 C063 C091 N1 -11.6(5)
N15 C077 C093 C098 -180.0(3)
C033 C077 C093 C098 -2.2(5)
C030 O11 C094 C109 -179.6(3)
C16 O18 C095 O19 6.9(7)
C16 O18 C095 C040 -172.8(5)
C26 O19 C095 O18 -5.0(6)
C26 O19 C095 C040 174.7(4)
N16 C040 C095 O18 5.8(5)
C048 C040 C095 O18 -174.0(3)
N16 C040 C095 O19 -174.0(3)
C048 C040 C095 O19 6.3(5)
N6 C066 C096 C107 0.4(5)
C055 C066 C096 C107 -179.1(3)
C033 C074 C097 C098 -0.5(5)
C070 C074 C097 C098 178.4(3)
C074 C097 C098 C093 -0.3(6)
C077 C093 C098 C097 1.7(6)
C045 C090 C099 C106 0.2(6)
C102 C090 C099 C106 178.0(4)
N6 C088 C100 C107 -0.5(5)
C082 C088 C100 C107 179.2(3)
N8 C058 C101 C102 -1.6(6)
C081 C058 C101 C102 -179.6(3)
C115 O9 C102 C101 0.2(6)
C115 O9 C102 C090 179.9(4)
C058 C101 C102 O9 -177.9(4)
C058 C101 C102 C090 2.3(6)
C099 C090 C102 O9 0.3(5)
C045 C090 C102 O9 178.2(3)
C099 C090 C102 C101 -179.9(4)
C045 C090 C102 C101 -2.0(5)
N7 C076 C103 C106 -179.8(3)
C045 C076 C103 C106 -0.9(5)
C070 O17 C104 C113 177.9(3)
N14 C068 C105 C072 0.5(5)
C052 C068 C105 C072 178.4(3)
O15 C072 C105 C068 178.8(3)
C085 C072 C105 C068 -0.9(5)
C090 C099 C106 C103 -0.4(6)
C076 C103 C106 C099 0.7(6)
C131 O7 C107 C100 173.4(4)
C131 O7 C107 C096 -6.5(6)
C088 C100 C107 O7 -178.7(3)
C088 C100 C107 C096 1.2(5)
C066 C096 C107 O7 178.7(4)
C066 C096 C107 C100 -1.2(5)
C065 O5 C108 C116 -172.8(3)
O11 C094 C109 C114 -170.8(4)
O11 C094 C109 C126 67.6(5)
O3 C075 C110 C130 54.4(5)
O3 C075 C110 C121 -179.7(3)
C027 O13 C111 C118 -177.7(3)
C080 O2 C112 C117 64.2(4)
C080 O2 C112 C120 -60.6(4)
C080 O2 C112 C119 -177.8(3)
O17 C104 C113 C127 175.2(4)
O17 C104 C113 C129 -62.2(4)
C102 O9 C115 C124 176.1(4)
O5 C108 C116 C4 -170.8(4)
O5 C108 C116 C3 64.1(6)
O13 C111 C118 C128 63.6(5)
O13 C111 C118 C7 -173.5(4)
C072 O15 C123 C125 -178.8(5)
O9 C115 C124 C9 178.8(5)
O9 C115 C124 C8 60.8(6)
O15 C123 C125 C6 61.7(8)
O15 C123 C125 C5 -66.0(7)
C107 O7 C131 C1 -178.7(6)
O7 C131 C1 C2 65.5(12)
O7 C131 C1 C15 179.0(8)
